data_7125925
loop_
_publ_author_name
'Wilson, Richard E.'
'Carter, Tyler J.'
'Autillo, Matthieu'
'Stegman, Samantha'

_publ_section_title
;
 Thiocyanate complexes of the lanthanides, Am and Cm.
;
_journal_issue 17
_journal_name_full 'Chemical communications (Cambridge, England)'
_journal_page_first 2622
_journal_page_last 2625
_journal_paper_doi 10.1039/c9cc07612c
_journal_volume 56
_journal_year 2020
_chemical_formula_sum 'C39 H0 N11 O0 S7 Tm'
_chemical_formula_weight 1015.85
_space_group_crystal_system tetragonal
_space_group_IT_number 139
_space_group_name_Hall '-I 4 2'
_space_group_name_H-M_alt 'I 4/m m m'
_audit_creation_method SHELXL-2014/7
_audit_update_record
;
2019-09-26 deposited with the CCDC.	2020-01-13 downloaded from the CCDC.
;
_cell_angle_alpha 90
_cell_angle_beta 90
_cell_angle_gamma 90
_cell_formula_units_Z 2
_cell_length_a 11.3875(10)
_cell_length_b 11.3875(10)
_cell_length_c 22.478(2)
_cell_measurement_reflns_used 25512
_cell_measurement_temperature 100(2)
_cell_measurement_theta_max 33.060
_cell_measurement_theta_min 1.812
_cell_volume 2914.8(4)
_computing_structure_refinement 'SHELXL-2014/7 (Sheldrick, 2014)'
_diffrn_ambient_temperature 100(2)
_diffrn_measured_fraction_theta_full 1.000
_diffrn_measured_fraction_theta_max 0.971
_diffrn_measurement_device_type 'BRUKER APEX II'
_diffrn_radiation_type MoK\a
_diffrn_radiation_wavelength 0.71073
_diffrn_reflns_av_R_equivalents 0.0248
_diffrn_reflns_av_unetI/netI 0.0099
_diffrn_reflns_Laue_measured_fraction_full 1.000
_diffrn_reflns_Laue_measured_fraction_max 0.971
_diffrn_reflns_limit_h_max 17
_diffrn_reflns_limit_h_min -17
_diffrn_reflns_limit_k_max 17
_diffrn_reflns_limit_k_min -17
_diffrn_reflns_limit_l_max 34
_diffrn_reflns_limit_l_min -34
_diffrn_reflns_number 25512
_diffrn_reflns_point_group_measured_fraction_full 1.000
_diffrn_reflns_point_group_measured_fraction_max 0.971
_diffrn_reflns_theta_full 25.242
_diffrn_reflns_theta_max 33.060
_diffrn_reflns_theta_min 1.812
_exptl_absorpt_coefficient_mu 1.804
_exptl_absorpt_correction_T_max 0.4351
_exptl_absorpt_correction_T_min 0.3622
_exptl_absorpt_correction_type multi-scan
_exptl_absorpt_process_details SADABS
_exptl_crystal_colour colorless
_exptl_crystal_density_diffrn 1.157
_exptl_crystal_description block
_exptl_crystal_F_000 984
_exptl_crystal_size_max 0.130
_exptl_crystal_size_mid 0.128
_exptl_crystal_size_min 0.065
_refine_diff_density_max 0.966
_refine_diff_density_min -0.912
_refine_diff_density_rms 0.125
_refine_ls_extinction_method none
_refine_ls_goodness_of_fit_ref 1.042
_refine_ls_hydrogen_treatment undef
_refine_ls_matrix_type full
_refine_ls_number_parameters 59
_refine_ls_number_reflns 1582
_refine_ls_number_restraints 12
_refine_ls_restrained_S_all 1.040
_refine_ls_R_factor_all 0.0391
_refine_ls_R_factor_gt 0.0390
_refine_ls_shift/su_max 0.002
_refine_ls_shift/su_mean 0.000
_refine_ls_structure_factor_coef Fsqd
_refine_ls_weighting_details 'w=1/[\s^2^(Fo^2^)+(0.0987P)^2^+1.7293P] where P=(Fo^2^+2Fc^2^)/3'
_refine_ls_weighting_scheme calc
_refine_ls_wR_factor_gt 0.1132
_refine_ls_wR_factor_ref 0.1134
_reflns_Friedel_coverage 0.000
_reflns_number_gt 1581
_reflns_number_total 1582
_reflns_threshold_expression 'I > 2\s(I)'
_cod_data_source_file c9cc07612c2.cif
_cod_data_source_block i4mmm_CCDC5
_cod_depositor_comments 'Adding full bibliography for 7125915--7125930.cif.'
_cod_original_cell_volume 2914.9(6)
_cod_database_code 7125925
_shelx_shelxl_version_number 2014/7
_shelx_space_group_comment
;
The symmetry employed for this shelxl refinement is uniquely defined
by the following loop, which should always be used as a source of
symmetry information in preference to the above space-group names.
They are only intended as comments.
;

loop_
_space_group_symop_operation_xyz
'x, y, z'
'-x, -y, z'
'-y, x, z'
'y, -x, z'
'-x, y, -z'
'x, -y, -z'
'y, x, -z'
'-y, -x, -z'
'x+1/2, y+1/2, z+1/2'
'-x+1/2, -y+1/2, z+1/2'
'-y+1/2, x+1/2, z+1/2'
'y+1/2, -x+1/2, z+1/2'
'-x+1/2, y+1/2, -z+1/2'
'x+1/2, -y+1/2, -z+1/2'
'y+1/2, x+1/2, -z+1/2'
'-y+1/2, -x+1/2, -z+1/2'
'-x, -y, -z'
'x, y, -z'
'y, -x, -z'
'-y, x, -z'
'x, -y, z'
'-x, y, z'
'-y, -x, z'
'y, x, z'
'-x+1/2, -y+1/2, -z+1/2'
'x+1/2, y+1/2, -z+1/2'
'y+1/2, -x+1/2, -z+1/2'
'-y+1/2, x+1/2, -z+1/2'
'x+1/2, -y+1/2, z+1/2'
'-x+1/2, y+1/2, z+1/2'
'-y+1/2, -x+1/2, z+1/2'
'y+1/2, x+1/2, z+1/2'

loop_
_atom_site_label
_atom_site_type_symbol
_atom_site_fract_x
_atom_site_fract_y
_atom_site_fract_z
_atom_site_U_iso_or_equiv
_atom_site_adp_type
_atom_site_occupancy
_atom_site_site_symmetry_order
_atom_site_calc_flag
_atom_site_refinement_flags_posn
_atom_site_refinement_flags_adp
_atom_site_refinement_flags_occupancy
Tm1 Tm 0.0000 0.0000 0.0000 0.02591(12) Uani 1 16 d S T P
S1 S 0.25587(11) 0.25587(11) 0.13164(7) 0.0704(5) Uani 0.875 2 d S T P
C1 C 0.1773(4) 0.1773(4) 0.0913(3) 0.0587(13) Uani 0.875 2 d S T P
N1 N 0.1202(4) 0.1202(4) 0.0603(3) 0.0763(18) Uani 0.875 2 d S T P
N2 N 0.0000 0.5000 0.0000 0.103(6) Uani 1 8 d DS T P
C2 C 0.0000 0.5795(12) -0.0528(7) 0.126(6) Uani 0.5 2 d DS T P
C3 C 0.0000 0.5000 -0.1132(7) 0.150(6) Uani 1 4 d DS T P
C4 C -0.1046(15) 0.5814(12) 0.0000 0.126(6) Uani 0.5 2 d DS T P
C5 C -0.2223(19) 0.5000 0.0000 0.150(6) Uani 1 4 d DS T P
N3 N 0.0000 0.0000 0.2536(4) 0.0501(16) Uani 1 8 d DS T P
C6 C 0.1076(12) 0.0000 0.2131(4) 0.080(5) Uani 0.5 2 d DS T P
C7 C 0.1053(7) 0.0000 0.2948(4) 0.0482(17) Uani 0.5 2 d DS T P
C8 C 0.2256(7) 0.0000 0.2552(5) 0.089(2) Uani 1 2 d DS T P

loop_
_atom_site_aniso_label
_atom_site_aniso_U_11
_atom_site_aniso_U_22
_atom_site_aniso_U_33
_atom_site_aniso_U_23
_atom_site_aniso_U_13
_atom_site_aniso_U_12
Tm1 0.02470(14) 0.02470(14) 0.02833(17) 0.000 0.000 0.000
S1 0.0762(7) 0.0762(7) 0.0589(7) -0.0060(4) -0.0060(4) -0.0329(9)
C1 0.0567(18) 0.0567(18) 0.063(3) -0.0072(16) -0.0072(16) -0.013(2)
N1 0.066(2) 0.066(2) 0.098(4) -0.018(2) -0.018(2) -0.015(3)
N2 0.186(19) 0.036(4) 0.087(8) 0.000 0.000 0.000
C2 0.189(19) 0.052(5) 0.136(12) 0.045(8) 0.000 0.000
C3 0.179(16) 0.183(16) 0.090(6) 0.000 0.000 0.000
C4 0.189(19) 0.052(5) 0.136(12) 0.045(8) 0.000 0.000
C5 0.179(16) 0.183(16) 0.090(6) 0.000 0.000 0.000
N3 0.055(3) 0.055(3) 0.041(3) 0.000 0.000 0.000
C6 0.137(13) 0.043(4) 0.061(5) 0.000 0.050(7) 0.000
C7 0.044(4) 0.057(5) 0.043(3) 0.000 -0.010(3) 0.000
C8 0.060(4) 0.076(4) 0.132(6) 0.000 0.017(5) 0.000

loop_
_atom_type_symbol
_atom_type_description
_atom_type_scat_dispersion_real
_atom_type_scat_dispersion_imag
_atom_type_scat_source
C C 0.0033 0.0016 'International Tables Vol C Tables 4.2.6.8 and 6.1.1.4'
H H 0.0000 0.0000 'International Tables Vol C Tables 4.2.6.8 and 6.1.1.4'
N N 0.0061 0.0033 'International Tables Vol C Tables 4.2.6.8 and 6.1.1.4'
O O 0.0106 0.0060 'International Tables Vol C Tables 4.2.6.8 and 6.1.1.4'
S S 0.1246 0.1234 'International Tables Vol C Tables 4.2.6.8 and 6.1.1.4'
Tm Tm -0.3139 5.2483 'International Tables Vol C Tables 4.2.6.8 and 6.1.1.4'

loop_
_geom_angle_atom_site_label_1
_geom_angle_atom_site_label_2
_geom_angle_atom_site_label_3
_geom_angle
_geom_angle_site_symmetry_1
_geom_angle_site_symmetry_3
N1 Tm1 N1 70.79(18) 17 20
N1 Tm1 N1 109.21(18) 17 4
N1 Tm1 N1 180.0(4) 20 4
N1 Tm1 N1 70.0(4) 17 2
N1 Tm1 N1 109.21(18) 20 2
N1 Tm1 N1 70.79(18) 4 2
N1 Tm1 N1 110.0(4) 17 18
N1 Tm1 N1 70.79(18) 20 18
N1 Tm1 N1 109.21(18) 4 18
N1 Tm1 N1 180.0(3) 2 18
N1 Tm1 N1 109.21(18) 17 3
N1 Tm1 N1 70.0(4) 20 3
N1 Tm1 N1 110.0(4) 4 3
N1 Tm1 N1 70.79(18) 2 3
N1 Tm1 N1 109.21(18) 18 3
N1 Tm1 N1 70.79(18) 17 19
N1 Tm1 N1 110.0(4) 20 19
N1 Tm1 N1 70.0(4) 4 19
N1 Tm1 N1 109.21(18) 2 19
N1 Tm1 N1 70.79(18) 18 19
N1 Tm1 N1 180.0(3) 3 19
N1 Tm1 N1 180.0 17 .
N1 Tm1 N1 109.21(18) 20 .
N1 Tm1 N1 70.79(18) 4 .
N1 Tm1 N1 110.0(4) 2 .
N1 Tm1 N1 70.0(4) 18 .
N1 Tm1 N1 70.79(18) 3 .
N1 Tm1 N1 109.21(18) 19 .
N1 C1 S1 178.5(7) . .
C1 N1 Tm1 177.8(6) . .
C2 N2 C2 105.4(13) . 18
C2 N2 C2 74.6(13) . 2_565
C2 N2 C2 180.0(8) 18 2_565
C2 N2 C2 180.0 . 17_565
C2 N2 C2 74.6(13) 18 17_565
C2 N2 C2 105.4(13) 2_565 17_565
C2 N2 C4 68.1(5) . .
C2 N2 C4 68.1(5) 18 .
C2 N2 C4 111.9(5) 2_565 .
C2 N2 C4 111.9(5) 17_565 .
C2 N2 C4 111.9(5) . 21_565
C2 N2 C4 111.9(5) 18 21_565
C2 N2 C4 68.1(5) 2_565 21_565
C2 N2 C4 68.1(5) 17_565 21_565
C4 N2 C4 75.8(13) . 21_565
C2 N2 C4 68.1(5) . 5
C2 N2 C4 68.1(5) 18 5
C2 N2 C4 111.9(5) 2_565 5
C2 N2 C4 111.9(5) 17_565 5
C4 N2 C4 104.2(13) . 5
C4 N2 C4 180.0(8) 21_565 5
C2 N2 C4 111.9(5) . 17_565
C2 N2 C4 111.9(5) 18 17_565
C2 N2 C4 68.1(5) 2_565 17_565
C2 N2 C4 68.1(5) 17_565 17_565
C4 N2 C4 180.0 . 17_565
C4 N2 C4 104.2(13) 21_565 17_565
C4 N2 C4 75.8(13) 5 17_565
N2 C2 C3 109.0(10) . .
N2 C2 C4 56.4(5) . 5
C3 C2 C4 126.5(8) . 5
N2 C2 C4 56.4(5) . .
C3 C2 C4 126.5(8) . .
C4 C2 C4 90.1(10) 5 .
N2 C2 C2 52.7(6) . 2_565
C3 C2 C2 56.3(5) . 2_565
C4 C2 C2 90.7(6) 5 2_565
C4 C2 C2 90.7(6) . 2_565
C2 C3 C2 67.4(10) 2_565 .
N2 C4 C5 107.5(11) . .
N2 C4 C2 55.5(5) . .
C5 C4 C2 125.1(9) . .
N2 C4 C2 55.5(5) . 18
C5 C4 C2 125.1(9) . 18
C2 C4 C2 89.8(10) . 18
N2 C4 C4 52.1(6) . 21_565
C5 C4 C4 55.3(6) . 21_565
C2 C4 C4 89.3(6) . 21_565
C2 C4 C4 89.3(6) 18 21_565
C4 C5 C4 69.3(12) . 21_565
C7 N3 C7 68.1(4) . 3
C7 N3 C7 68.1(4) . 4
C7 N3 C7 104.6(8) 3 4
C7 N3 C7 104.6(8) . 2
C7 N3 C7 68.1(4) 3 2
C7 N3 C7 68.1(4) 4 2
C7 N3 C6 178.9(8) . 2
C7 N3 C6 111.4(3) 3 2
C7 N3 C6 111.4(3) 4 2
C7 N3 C6 74.3(6) 2 2
C7 N3 C6 111.4(3) . 4
C7 N3 C6 178.9(8) 3 4
C7 N3 C6 74.3(6) 4 4
C7 N3 C6 111.4(3) 2 4
C6 N3 C6 69.2(6) 2 4
C7 N3 C6 111.4(3) . 3
C7 N3 C6 74.3(6) 3 3
C7 N3 C6 178.9(8) 4 3
C7 N3 C6 111.4(3) 2 3
C6 N3 C6 69.2(6) 2 3
C6 N3 C6 106.8(11) 4 3
C7 N3 C6 74.3(6) . .
C7 N3 C6 111.4(3) 3 .
C7 N3 C6 111.4(3) 4 .
C7 N3 C6 178.9(8) 2 .
C6 N3 C6 106.8(11) 2 .
C6 N3 C6 69.2(6) 4 .
C6 N3 C6 69.2(6) 3 .
N3 C6 C8 108.2(6) . .
N3 C6 C6 55.4(3) . 4
C8 C6 C6 125.3(2) . 4
N3 C6 C6 55.4(3) . 3
C8 C6 C6 125.3(2) . 3
C6 C6 C6 89.999(1) 4 3
N3 C6 C7 52.6(4) . .
C8 C6 C7 55.6(5) . .
C6 C6 C7 89.4(3) 4 .
C6 C6 C7 89.4(3) 3 .
N3 C7 C8 109.3(6) . .
N3 C7 C7 56.0(2) . 4
C8 C7 C7 126.4(2) . 4
N3 C7 C7 56.0(2) . 3
C8 C7 C7 126.4(2) . 3
C7 C7 C7 90.000(1) 4 3
N3 C7 C6 53.1(5) . .
C8 C7 C6 56.2(5) . .
C7 C7 C6 90.6(3) 4 .
C7 C7 C6 90.6(3) 3 .
C7 C8 C6 68.2(5) . .

loop_
_geom_bond_atom_site_label_1
_geom_bond_atom_site_label_2
_geom_bond_distance
_geom_bond_site_symmetry_2
Tm1 N1 2.364(6) 17
Tm1 N1 2.364(6) 20
Tm1 N1 2.364(6) 4
Tm1 N1 2.364(6) 2
Tm1 N1 2.364(6) 18
Tm1 N1 2.364(6) 3
Tm1 N1 2.364(6) 19
Tm1 N1 2.364(6) .
S1 C1 1.557(6) .
C1 N1 1.152(7) .
N2 C2 1.493(12) .
N2 C2 1.493(12) 18
N2 C2 1.493(12) 2_565
N2 C2 1.493(12) 17_565
N2 C4 1.509(14) .
N2 C4 1.509(14) 21_565
N2 C4 1.509(14) 5
N2 C4 1.509(14) 17_565
C2 C3 1.631(15) .
C2 C4 1.682(18) 5
C2 C4 1.682(18) .
C2 C2 1.81(3) 2_565
C3 C2 1.631(15) 2_565
C4 C5 1.629(16) .
C4 C2 1.682(18) 18
C4 C4 1.85(3) 21_565
C5 C4 1.629(16) 21_565
N3 C7 1.516(8) .
N3 C7 1.516(8) 3
N3 C7 1.516(8) 4
N3 C7 1.516(8) 2
N3 C6 1.527(10) 2
N3 C6 1.527(10) 4
N3 C6 1.527(10) 3
N3 C6 1.527(10) .
C6 C8 1.644(14) .
C6 C6 1.733(19) 4
C6 C6 1.733(19) 3
C6 C7 1.837(12) .
C7 C8 1.634(10) .
C7 C7 1.697(12) 4
C7 C7 1.697(12) 3
